data_2213464
loop_
_publ_author_name
'Jian-Fang Dong'
'Lian-Zhi Li'
'Tao Xu'
'Hui Cui'
'Da-Qi Wang'

_publ_section_title
;
 Tetrakis{\m~3~-1-[(2-oxidoethyl)iminomethyl]-2-naphtholato}tetracopper(II)
;
_journal_coeditor_code LH2368
_journal_issue 5
_journal_name_full 'Acta Crystallographica Section E'
_journal_page_first m1501
_journal_page_last m1502
_journal_paper_doi 10.1107/S1600536807019654
_journal_volume 63
_journal_year 2007
_chemical_formula_iupac '[Cu4 (C13 H11 N O2)4]'
_chemical_formula_moiety 'C52 H44 Cu4 N4 O8'
_chemical_formula_sum 'C52 H44 Cu4 N4 O8'
_chemical_formula_weight 1107.11
_chemical_name_systematic
;
Tetrakis{\m~3~-1-[(2-oxidoethyl)iminomethyl]-2-naphtholato}tetracopper(II)
;
_space_group_IT_number 88
_symmetry_cell_setting tetragonal
_symmetry_space_group_name_Hall '-I 4ad'
_symmetry_space_group_name_H-M 'I 41/a :2'
_atom_sites_solution_hydrogens geom
_atom_sites_solution_primary direct
_atom_sites_solution_secondary difmap
_audit_creation_method SHELXL-97
_cell_angle_alpha 90.00
_cell_angle_beta 90.00
_cell_angle_gamma 90.00
_cell_formula_units_Z 4
_cell_length_a 21.628(5)
_cell_length_b 21.628(5)
_cell_length_c 9.858(5)
_cell_measurement_reflns_used 2338
_cell_measurement_temperature 298(2)
_cell_measurement_theta_max 26.153
_cell_measurement_theta_min 2.271
_cell_volume 4611(3)
_computing_cell_refinement 'SAINT (Siemens, 1996)'
_computing_data_collection 'SMART (Siemens, 1996)'
_computing_data_reduction SAINT
_computing_molecular_graphics 'SHELXTL (Sheldrick, 1997b)'
_computing_publication_material SHELXTL
_computing_structure_refinement 'SHELXL97 (Sheldrick, 1997a)'
_computing_structure_solution 'SHELXS97 (Sheldrick, 1997a)'
_diffrn_ambient_temperature 298(2)
_diffrn_measured_fraction_theta_full 1.000
_diffrn_measured_fraction_theta_max 1.000
_diffrn_measurement_device_type 'Siemens SMART CCD'
_diffrn_measurement_method '\f and \w'
_diffrn_radiation_monochromator graphite
_diffrn_radiation_source 'fine-focus sealed tube'
_diffrn_radiation_type MoK\a
_diffrn_radiation_wavelength 0.71073
_diffrn_reflns_av_R_equivalents 0.0721
_diffrn_reflns_av_sigmaI/netI 0.0597
_diffrn_reflns_limit_h_max 11
_diffrn_reflns_limit_h_min -25
_diffrn_reflns_limit_k_max 25
_diffrn_reflns_limit_k_min -25
_diffrn_reflns_limit_l_max 11
_diffrn_reflns_limit_l_min -11
_diffrn_reflns_number 9020
_diffrn_reflns_theta_full 25.01
_diffrn_reflns_theta_max 25.01
_diffrn_reflns_theta_min 1.88
_exptl_absorpt_coefficient_mu 1.881
_exptl_absorpt_correction_T_max 0.8342
_exptl_absorpt_correction_T_min 0.5672
_exptl_absorpt_correction_type multi-scan
_exptl_absorpt_process_details '(SADABS; Sheldrick, 1996)'
_exptl_crystal_colour green
_exptl_crystal_density_diffrn 1.595
_exptl_crystal_density_method 'not measured'
_exptl_crystal_description Block
_exptl_crystal_F_000 2256
_exptl_crystal_size_max 0.34
_exptl_crystal_size_mid 0.21
_exptl_crystal_size_min 0.10
_refine_diff_density_max 0.523
_refine_diff_density_min -0.319
_refine_ls_extinction_method none
_refine_ls_goodness_of_fit_ref 1.083
_refine_ls_hydrogen_treatment constr
_refine_ls_matrix_type full
_refine_ls_number_parameters 154
_refine_ls_number_reflns 2037
_refine_ls_number_restraints 0
_refine_ls_restrained_S_all 1.083
_refine_ls_R_factor_all 0.0824
_refine_ls_R_factor_gt 0.0530
_refine_ls_shift/su_max 0.001
_refine_ls_shift/su_mean 0.000
_refine_ls_structure_factor_coef Fsqd
_refine_ls_weighting_details 'calc w=1/[\s^2^(Fo^2^)+(0.037P)^2^+10.1433P] where P=(Fo^2^+2Fc^2^)/3'
_refine_ls_weighting_scheme calc
_refine_ls_wR_factor_gt 0.0937
_refine_ls_wR_factor_ref 0.1018
_reflns_number_gt 1478
_reflns_number_total 2037
_reflns_threshold_expression I>2\s(I)
_cod_data_source_file lh2368.cif
_cod_data_source_block I
_cod_depositor_comments
;
The following automatic conversions were performed:
'_symmetry_cell_setting' value 'Tetragonal' changed to 'tetragonal'
according to '/home/saulius/struct/CIF-dictionaries/cif_core.dic'
dictionary named 'cif_core.dic' version 2.4.1 from 2010-06-29.

Automatic conversion script
Id: cif_fix_enum 1527 2010-12-29 10:47:43Z saulius 

The following automatic conversions were performed:

'_symmetry_cell_setting' value 'Tetragonal' changed to 'tetragonal'
according to /home/saulius/struct/CIF-dictionaries/cif_core.dic
dictionary named 'cif_core.dic' version 2.4.1 from 2010-06-29.

Automatic conversion script
Id: cif_fix_values 1715 2011-07-08 13:25:40Z adriana 
;
_cod_original_sg_symbol_H-M 'I 41/a'
_cod_original_formula_sum 'C52 H44 Cu4 N4 O8 '
_cod_database_code 2213464
_cod_database_fobs_code 2213464

loop_
_symmetry_equiv_pos_as_xyz
'x, y, z'
'-x+1/2, -y, z+1/2'
'-y+3/4, x+1/4, z+1/4'
'y+3/4, -x+3/4, z+3/4'
'x+1/2, y+1/2, z+1/2'
'-x+1, -y+1/2, z+1'
'-y+5/4, x+3/4, z+3/4'
'y+5/4, -x+5/4, z+5/4'
'-x, -y, -z'
'x-1/2, y, -z-1/2'
'y-3/4, -x-1/4, -z-1/4'
'-y-3/4, x-3/4, -z-3/4'
'-x+1/2, -y+1/2, -z+1/2'
'x, y+1/2, -z'
'y-1/4, -x+1/4, -z+1/4'
'-y-1/4, x-1/4, -z-1/4'

loop_
_atom_site_type_symbol
_atom_site_label
_atom_site_fract_x
_atom_site_fract_y
_atom_site_fract_z
_atom_site_U_iso_or_equiv
_atom_site_adp_type
_atom_site_calc_flag
_atom_site_refinement_flags
_atom_site_occupancy
Cu Cu1 0.07676(3) 0.24123(2) 1.01961(5) 0.0294(2) Uani d . 1
N N1 0.09211(17) 0.27275(16) 0.8405(4) 0.0307(9) Uani d . 1
O O1 0.02178(13) 0.31305(13) 1.0370(3) 0.0282(7) Uani d . 1
O O2 0.13040(15) 0.17273(15) 0.9926(3) 0.0463(9) Uani d . 1
C C1 0.0370(2) 0.3589(2) 0.9401(5) 0.0361(12) Uani d . 1
H H1A 0.0717 0.3834 0.9720 0.043 Uiso calc R 1
H H1B 0.0021 0.3863 0.9259 0.043 Uiso calc R 1
C C2 0.0537(2) 0.3266(2) 0.8086(5) 0.0421(13) Uani d . 1
H H2A 0.0165 0.3136 0.7619 0.050 Uiso calc R 1
H H2B 0.0762 0.3547 0.7499 0.050 Uiso calc R 1
C C3 0.1335(2) 0.2538(2) 0.7581(5) 0.0321(11) Uani d . 1
H H3 0.1396 0.2772 0.6801 0.039 Uiso calc R 1
C C4 0.1713(2) 0.2000(2) 0.7741(5) 0.0319(11) Uani d . 1
C C5 0.1668(2) 0.1626(2) 0.8897(5) 0.0392(13) Uani d . 1
C C6 0.2058(3) 0.1089(3) 0.8993(7) 0.0650(18) Uani d . 1
H H6 0.2036 0.0840 0.9760 0.078 Uiso calc R 1
C C7 0.2456(3) 0.0942(3) 0.7991(7) 0.0676(19) Uani d . 1
H H7 0.2699 0.0590 0.8085 0.081 Uiso calc R 1
C C8 0.2516(2) 0.1301(3) 0.6810(6) 0.0477(14) Uani d . 1
C C9 0.2158(2) 0.1841(2) 0.6683(5) 0.0383(12) Uani d . 1
C C10 0.2255(2) 0.2197(3) 0.5510(5) 0.0478(14) Uani d . 1
H H10 0.2036 0.2564 0.5400 0.057 Uiso calc R 1
C C11 0.2669(3) 0.2016(3) 0.4512(6) 0.0649(18) Uani d . 1
H H11 0.2721 0.2263 0.3746 0.078 Uiso calc R 1
C C12 0.3002(3) 0.1483(4) 0.4633(7) 0.069(2) Uani d . 1
H H12 0.3273 0.1364 0.3948 0.083 Uiso calc R 1
C C13 0.2934(3) 0.1129(3) 0.5761(7) 0.0671(19) Uani d . 1
H H13 0.3165 0.0768 0.5850 0.081 Uiso calc R 1

loop_
_atom_site_aniso_label
_atom_site_aniso_U_11
_atom_site_aniso_U_22
_atom_site_aniso_U_33
_atom_site_aniso_U_12
_atom_site_aniso_U_13
_atom_site_aniso_U_23
Cu1 0.0348(4) 0.0306(3) 0.0230(3) 0.0054(3) 0.0053(3) 0.0045(3)
N1 0.037(2) 0.032(2) 0.024(2) 0.0057(18) 0.0047(18) 0.0066(17)
O1 0.0375(18) 0.0268(16) 0.0203(17) 0.0042(13) 0.0048(14) 0.0005(14)
O2 0.053(2) 0.044(2) 0.042(2) 0.0185(18) 0.0189(18) 0.0141(17)
C1 0.043(3) 0.030(3) 0.035(3) 0.008(2) 0.008(2) 0.010(2)
C2 0.055(3) 0.042(3) 0.029(3) 0.015(3) 0.007(3) 0.012(2)
C3 0.036(3) 0.040(3) 0.021(3) -0.004(2) 0.003(2) -0.002(2)
C4 0.025(2) 0.038(3) 0.033(3) 0.000(2) 0.007(2) -0.007(2)
C5 0.035(3) 0.039(3) 0.044(3) 0.007(2) 0.007(3) 0.001(3)
C6 0.069(4) 0.055(4) 0.071(4) 0.025(3) 0.022(4) 0.015(3)
C7 0.059(4) 0.051(4) 0.092(5) 0.023(3) 0.023(4) 0.001(4)
C8 0.031(3) 0.053(3) 0.060(4) -0.001(3) 0.013(3) -0.016(3)
C9 0.026(3) 0.050(3) 0.039(3) -0.009(2) 0.001(2) -0.014(3)
C10 0.028(3) 0.078(4) 0.037(3) -0.001(3) 0.004(2) -0.011(3)
C11 0.038(3) 0.116(6) 0.040(4) -0.008(4) 0.006(3) -0.008(4)
C12 0.039(4) 0.109(6) 0.058(5) -0.007(4) 0.017(3) -0.033(4)
C13 0.039(3) 0.075(5) 0.087(5) 0.002(3) 0.019(4) -0.035(4)

loop_
_atom_type_symbol
_atom_type_description
_atom_type_scat_dispersion_real
_atom_type_scat_dispersion_imag
_atom_type_scat_source
C C 0.0033 0.0016 'International Tables Vol C Tables 4.2.6.8 and 6.1.1.4'
H H 0.0000 0.0000 'International Tables Vol C Tables 4.2.6.8 and 6.1.1.4'
N N 0.0061 0.0033 'International Tables Vol C Tables 4.2.6.8 and 6.1.1.4'
O O 0.0106 0.0060 'International Tables Vol C Tables 4.2.6.8 and 6.1.1.4'
Cu Cu 0.3201 1.2651 'International Tables Vol C Tables 4.2.6.8 and 6.1.1.4'

loop_
_geom_angle_atom_site_label_1
_geom_angle_atom_site_label_2
_geom_angle_atom_site_label_3
_geom_angle_site_symmetry_1
_geom_angle_site_symmetry_3
_geom_angle
_geom_angle_publ_flag
O2 Cu1 N1 . . 92.44(14) y
O2 Cu1 O1 . 15_557 96.73(14) y
N1 Cu1 O1 . 15_557 167.39(14) y
O2 Cu1 O1 . . 176.91(13) y
N1 Cu1 O1 . . 84.51(13) y
O1 Cu1 O1 15_557 . 86.36(13) y
O2 Cu1 O1 . 6_454 99.68(12) y
N1 Cu1 O1 . 6_454 112.74(13) y
O1 Cu1 O1 15_557 6_454 74.27(11) y
O1 Cu1 O1 . 6_454 81.11(12) y
C3 N1 C2 . . 121.1(4) ?
C3 N1 Cu1 . . 126.3(3) ?
C2 N1 Cu1 . . 112.4(3) ?
C1 O1 Cu1 . 12_668 125.9(3) ?
C1 O1 Cu1 . . 110.7(2) ?
Cu1 O1 Cu1 12_668 . 107.05(13) y
C1 O1 Cu1 . 6_454 119.5(3) ?
Cu1 O1 Cu1 12_668 6_454 90.92(11) y
Cu1 O1 Cu1 . 6_454 98.18(11) y
C5 O2 Cu1 . . 127.5(3) ?
O1 C1 C2 . . 108.0(4) ?
O1 C1 H1A . . 110.1 ?
C2 C1 H1A . . 110.1 ?
O1 C1 H1B . . 110.1 ?
C2 C1 H1B . . 110.1 ?
H1A C1 H1B . . 108.4 ?
N1 C2 C1 . . 108.5(4) ?
N1 C2 H2A . . 110.0 ?
C1 C2 H2A . . 110.0 ?
N1 C2 H2B . . 110.0 ?
C1 C2 H2B . . 110.0 ?
H2A C2 H2B . . 108.4 ?
N1 C3 C4 . . 126.3(4) ?
N1 C3 H3 . . 116.9 ?
C4 C3 H3 . . 116.9 ?
C5 C4 C3 . . 121.3(4) ?
C5 C4 C9 . . 119.4(4) ?
C3 C4 C9 . . 119.3(4) ?
O2 C5 C4 . . 125.3(4) ?
O2 C5 C6 . . 116.1(5) ?
C4 C5 C6 . . 118.6(5) ?
C7 C6 C5 . . 121.2(6) ?
C7 C6 H6 . . 119.4 ?
C5 C6 H6 . . 119.4 ?
C6 C7 C8 . . 122.3(5) ?
C6 C7 H7 . . 118.8 ?
C8 C7 H7 . . 118.8 ?
C7 C8 C9 . . 118.8(5) ?
C7 C8 C13 . . 121.0(6) ?
C9 C8 C13 . . 120.1(6) ?
C10 C9 C8 . . 116.5(5) ?
C10 C9 C4 . . 123.8(5) ?
C8 C9 C4 . . 119.6(5) ?
C11 C10 C9 . . 121.7(6) ?
C11 C10 H10 . . 119.1 ?
C9 C10 H10 . . 119.1 ?
C12 C11 C10 . . 121.1(6) ?
C12 C11 H11 . . 119.4 ?
C10 C11 H11 . . 119.4 ?
C13 C12 C11 . . 119.5(6) ?
C13 C12 H12 . . 120.3 ?
C11 C12 H12 . . 120.3 ?
C12 C13 C8 . . 121.0(6) ?
C12 C13 H13 . . 119.5 ?
C8 C13 H13 . . 119.5 ?

loop_
_geom_bond_atom_site_label_1
_geom_bond_atom_site_label_2
_geom_bond_site_symmetry_2
_geom_bond_distance
_geom_bond_publ_flag
Cu1 O2 . 1.900(3) y
Cu1 N1 . 1.921(4) y
Cu1 O1 15_557 1.949(3) y
Cu1 O1 . 1.964(3) y
Cu1 O1 6_454 2.439(3) y
N1 C3 . 1.277(5) ?
N1 C2 . 1.465(6) ?
O1 C1 . 1.416(5) ?
O1 Cu1 12_668 1.949(3) ?
O1 Cu1 6_454 2.439(3) ?
O2 C5 . 1.303(5) ?
C1 C2 . 1.516(6) ?
C1 H1A . 0.9700 ?
C1 H1B . 0.9700 ?
C2 H2A . 0.9700 ?
C2 H2B . 0.9700 ?
C3 C4 . 1.431(6) ?
C3 H3 . 0.9300 ?
C4 C5 . 1.401(7) ?
C4 C9 . 1.461(6) ?
C5 C6 . 1.438(7) ?
C6 C7 . 1.348(8) ?
C6 H6 . 0.9300 ?
C7 C8 . 1.405(8) ?
C7 H7 . 0.9300 ?
C8 C9 . 1.406(7) ?
C8 C13 . 1.424(7) ?
C9 C10 . 1.406(7) ?
C10 C11 . 1.386(7) ?
C10 H10 . 0.9300 ?
C11 C12 . 1.364(9) ?
C11 H11 . 0.9300 ?
C12 C13 . 1.360(9) ?
C12 H12 . 0.9300 ?
C13 H13 . 0.9300 ?
